data_2223297
loop_
_publ_author_name
'Ravichandran, K.'
'Sakthivel, P.'
'Ponnuswamy, S.'
'Shalini, M.'
'Ponnuswamy, M. N.'

_publ_section_title
;5-Dichloroacetyl-4-methyl-2,3,4,5-tetrahydro-1<i>H</i>-1,5-benzodiazepin-2-one
 hemihydrate
;
_journal_coeditor_code BT5048
_journal_issue 10
_journal_name_full 'Acta Crystallographica Section E'
_journal_page_first o2551
_journal_page_last o2552
_journal_paper_doi 10.1107/S1600536809036940
_journal_volume 65
_journal_year 2009
_chemical_formula_iupac 'C12 H12 Cl2 N2 O2, 0.5H2 O'
_chemical_formula_moiety '2(C12 H12 Cl2 N2 O2), H2 O'
_chemical_formula_sum 'C24 H26 Cl4 N4 O5'
_chemical_formula_weight 592.29
_chemical_name_common
;
N~5~-Dichloroacetyltetrahydro-4-methyl-1,5-benzodiazepin-2-one hemihydrate
;
_chemical_name_systematic
;
5-Dichloroacetyl-4-methyl-2,3,4,5-tetrahydro-1H-1,5-benzodiazepin-2-one
 hemihydrate
;
_space_group_IT_number 4
_symmetry_cell_setting monoclinic
_symmetry_space_group_name_Hall 'P 2yb'
_symmetry_space_group_name_H-M 'P 1 21 1'
_atom_sites_solution_hydrogens geom
_atom_sites_solution_primary direct
_atom_sites_solution_secondary difmap
_audit_creation_method SHELXL-97
_cell_angle_alpha 90.00
_cell_angle_beta 95.405(2)
_cell_angle_gamma 90.00
_cell_formula_units_Z 2
_cell_length_a 8.5470(3)
_cell_length_b 18.0837(6)
_cell_length_c 8.8697(3)
_cell_measurement_reflns_used 4629
_cell_measurement_temperature 293(2)
_cell_measurement_theta_max 26.48
_cell_measurement_theta_min 2.25
_cell_volume 1364.82(8)
_computing_cell_refinement 'SAINT (Bruker, 2004)'
_computing_data_collection 'APEX2 (Bruker, 2004)'
_computing_data_reduction 'SAINT (Bruker, 2004)'
_computing_molecular_graphics 'ORTEP3 (Farrugia, 1997)'
_computing_publication_material 'SHELXL97 (Sheldrick, 2008) and PLATON (Spek, 2009)'
_computing_structure_refinement 'SHELXL97 (Sheldrick, 2008)'
_computing_structure_solution 'SHELXS97 (Sheldrick, 2008)'
_diffrn_ambient_temperature 293(2)
_diffrn_measured_fraction_theta_full 0.998
_diffrn_measured_fraction_theta_max 0.996
_diffrn_measurement_device_type 'Bruker Kappa APEXII area-detector diffractometer'
_diffrn_measurement_method '\w and \f scans'
_diffrn_radiation_monochromator graphite
_diffrn_radiation_source 'fine-focus sealed tube'
_diffrn_radiation_type MoK\a
_diffrn_radiation_wavelength 0.71073
_diffrn_reflns_av_R_equivalents 0.0222
_diffrn_reflns_av_sigmaI/netI 0.0269
_diffrn_reflns_limit_h_max 10
_diffrn_reflns_limit_h_min -10
_diffrn_reflns_limit_k_max 22
_diffrn_reflns_limit_k_min -22
_diffrn_reflns_limit_l_max 10
_diffrn_reflns_limit_l_min -11
_diffrn_reflns_number 14191
_diffrn_reflns_theta_full 25.00
_diffrn_reflns_theta_max 26.48
_diffrn_reflns_theta_min 2.25
_diffrn_standards_decay_% 0
_diffrn_standards_number 0
_exptl_absorpt_coefficient_mu 0.476
_exptl_absorpt_correction_T_max 0.901
_exptl_absorpt_correction_T_min 0.884
_exptl_absorpt_correction_type multi-scan
_exptl_absorpt_process_details '(SADABS; Sheldrick, 2001)'
_exptl_crystal_colour Colourless
_exptl_crystal_density_diffrn 1.441
_exptl_crystal_density_method 'not measured'
_exptl_crystal_description Block
_exptl_crystal_F_000 612
_exptl_crystal_size_max 0.26
_exptl_crystal_size_mid 0.24
_exptl_crystal_size_min 0.22
_refine_diff_density_max 0.463
_refine_diff_density_min -0.624
_refine_ls_abs_structure_details 'Flack (1983),2698 Friedel pairs'
_refine_ls_abs_structure_Flack 0.06(6)
_refine_ls_extinction_method none
_refine_ls_goodness_of_fit_ref 1.039
_refine_ls_hydrogen_treatment mixed
_refine_ls_matrix_type full
_refine_ls_number_parameters 352
_refine_ls_number_reflns 5599
_refine_ls_number_restraints 1
_refine_ls_restrained_S_all 1.039
_refine_ls_R_factor_all 0.0529
_refine_ls_R_factor_gt 0.0448
_refine_ls_shift/su_max 0.006
_refine_ls_shift/su_mean 0.000
_refine_ls_structure_factor_coef Fsqd
_refine_ls_weighting_details 'calc w=1/[\s^2^(Fo^2^)+(0.0438P)^2^+0.7028P] where P=(Fo^2^+2Fc^2^)/3'
_refine_ls_weighting_scheme calc
_refine_ls_wR_factor_gt 0.1042
_refine_ls_wR_factor_ref 0.1096
_reflns_number_gt 4873
_reflns_number_total 5599
_reflns_threshold_expression >2sigma(I)
_cod_data_source_file bt5048.cif
_cod_data_source_block I
_cod_depositor_comments
;
The following automatic conversions were performed:
'_symmetry_cell_setting' value 'Monoclinic' changed to 'monoclinic'
according to '/home/saulius/struct/CIF-dictionaries/cif_core.dic'
dictionary named 'cif_core.dic' version 2.4.1 from
2010-06-29.

'_exptl_absorpt_correction_type' value 'Multi-scan' changed
to 'multi-scan' according to
'/home/saulius/struct/CIF-dictionaries/cif_core.dic' dictionary named
'cif_core.dic' version 2.4.1 from 2010-06-29.

Automatic conversion script
Id: cif_fix_enum 1527 2010-12-29 10:47:43Z saulius 

The following automatic conversions were performed:

'_symmetry_cell_setting' value 'Monoclinic' changed to 'monoclinic'
according to /home/saulius/struct/CIF-dictionaries/cif_core.dic
dictionary named 'cif_core.dic' version 2.4.1 from
2010-06-29.

'_exptl_absorpt_correction_type' value 'Multi-scan'
changed to 'multi-scan' according to
/home/saulius/struct/CIF-dictionaries/cif_core.dic dictionary named
'cif_core.dic' version 2.4.1 from 2010-06-29.

Automatic conversion script
Id: cif_fix_values 1715 2011-07-08 13:25:40Z adriana 
;
_cod_original_sg_symbol_H-M 'P 21'
_cod_database_code 2223297
_cod_database_fobs_code 2223297

loop_
_symmetry_equiv_pos_as_xyz
'x, y, z'
'-x, y+1/2, -z'

loop_
_atom_site_type_symbol
_atom_site_label
_atom_site_fract_x
_atom_site_fract_y
_atom_site_fract_z
_atom_site_U_iso_or_equiv
_atom_site_adp_type
_atom_site_calc_flag
_atom_site_refinement_flags
_atom_site_occupancy
_atom_site_disorder_assembly
_atom_site_disorder_group
Cl Cl1A 1.62028(16) -0.29670(7) 1.77856(13) 0.0941(4) Uani d . 1 . .
Cl Cl1B 1.04826(15) 0.13662(6) 0.96558(15) 0.0906(4) Uani d . 1 . .
Cl Cl2A 1.48485(16) -0.15064(6) 1.74118(13) 0.0858(3) Uani d . 1 . .
Cl Cl2B 0.8172(2) 0.15716(9) 1.17529(14) 0.1300(7) Uani d . 1 . .
O O1A 1.5519(3) -0.46993(14) 1.2925(3) 0.0594(6) Uani d . 1 . .
O O1B 1.0719(3) -0.07368(15) 0.6539(2) 0.0573(6) Uani d . 1 . .
O O2A 1.6504(3) -0.20942(14) 1.4809(3) 0.0635(7) Uani d . 1 . .
O O2B 0.7429(3) 0.02505(17) 1.0049(4) 0.0852(9) Uani d . 1 . .
O O3 1.2224(4) -0.56267(15) 1.5161(4) 0.0677(7) Uani d . 1 . .
H H1W 1.279(6) -0.601(3) 1.502(6) 0.108(19) Uiso d . 1 . .
H H2W 1.140(5) -0.570(2) 1.467(4) 0.059(11) Uiso d . 1 . .
N N1A 1.3405(3) -0.42583(13) 1.3919(3) 0.0403(5) Uani d . 1 . .
H H1A 1.325(4) -0.469(2) 1.432(4) 0.057(10) Uiso d . 1 . .
N N1B 1.2097(3) -0.03383(14) 0.8658(3) 0.0399(5) Uani d . 1 . .
H H1B 1.261(3) -0.0095(17) 0.811(3) 0.031(7) Uiso d . 1 . .
C C2A 1.4518(3) -0.42199(16) 1.2939(3) 0.0420(6) Uani d . 1 . .
C C2B 1.1026(3) -0.07798(16) 0.7907(3) 0.0410(6) Uani d . 1 . .
C C3A 1.4398(4) -0.35821(17) 1.1848(3) 0.0462(7) Uani d . 1 . .
H H3A 1.3314 -0.3539 1.1423 0.055 Uiso calc R 1 . .
H H3B 1.5028 -0.3694 1.1023 0.055 Uiso calc R 1 . .
C C3B 1.0275(4) -0.13513(16) 0.8847(3) 0.0465(7) Uani d . 1 . .
H H3C 1.1089 -0.1594 0.9505 0.056 Uiso calc R 1 . .
H H3D 0.9773 -0.1723 0.8178 0.056 Uiso calc R 1 . .
C C4A 1.4920(3) -0.28414(16) 1.2521(3) 0.0441(7) Uani d . 1 . .
H H4A 1.6071 -0.2832 1.2637 0.053 Uiso calc R 1 . .
C C4B 0.9057(4) -0.10270(17) 0.9813(4) 0.0490(7) Uani d . 1 . .
H H4B 0.8130 -0.0886 0.9140 0.059 Uiso calc R 1 . .
N N5A 1.4357(2) -0.27668(12) 1.4044(2) 0.0368(5) Uani d . 1 . .
N N5B 0.9699(3) -0.03578(14) 1.0580(2) 0.0403(5) Uani d . 1 . .
C C6A 1.2763(3) -0.29648(16) 1.4220(3) 0.0355(5) Uani d . 1 . .
C C6B 1.1307(3) -0.03545(15) 1.1206(3) 0.0363(6) Uani d . 1 . .
C C7A 1.1664(3) -0.24204(17) 1.4443(3) 0.0457(7) Uani d . 1 . .
H H7A 1.1961 -0.1926 1.4462 0.055 Uiso calc R 1 . .
C C7B 1.1690(4) -0.03548(18) 1.2758(3) 0.0485(7) Uani d . 1 . .
H H7B 1.0906 -0.0415 1.3407 0.058 Uiso calc R 1 . .
C C8A 1.0148(3) -0.2607(2) 1.4635(4) 0.0548(8) Uani d . 1 . .
H H8A 0.9424 -0.2242 1.4820 0.066 Uiso calc R 1 . .
C C8B 1.3225(4) -0.0267(2) 1.3344(4) 0.0587(9) Uani d . 1 . .
H H8B 1.3482 -0.0259 1.4386 0.070 Uiso calc R 1 . .
C C9A 0.9695(3) -0.3334(2) 1.4554(4) 0.0530(8) Uani d . 1 . .
H H9A 0.8658 -0.3458 1.4675 0.064 Uiso calc R 1 . .
C C9B 1.4383(4) -0.01891(19) 1.2369(4) 0.0571(9) Uani d . 1 . .
H H9B 1.5418 -0.0109 1.2758 0.069 Uiso calc R 1 . .
C C10A 1.0749(3) -0.38800(17) 1.4298(4) 0.0467(7) Uani d . 1 . .
H H10A 1.0422 -0.4370 1.4237 0.056 Uiso calc R 1 . .
C C10B 1.4017(3) -0.02294(17) 1.0826(4) 0.0461(7) Uani d . 1 . .
H H10B 1.4812 -0.0194 1.0182 0.055 Uiso calc R 1 . .
C C11A 1.2304(3) -0.37036(15) 1.4130(3) 0.0353(5) Uani d . 1 . .
C C11B 1.2482(3) -0.03216(15) 1.0231(3) 0.0363(5) Uani d . 1 . .
C C12A 1.4358(6) -0.2213(2) 1.1517(4) 0.0707(11) Uani d . 1 . .
H H12A 1.3230 -0.2210 1.1396 0.106 Uiso calc R 1 . .
H H12B 1.4751 -0.2271 1.0544 0.106 Uiso calc R 1 . .
H H12C 1.4733 -0.1755 1.1964 0.106 Uiso calc R 1 . .
C C12B 0.8546(5) -0.1577(3) 1.0958(5) 0.0806(12) Uani d . 1 . .
H H12D 0.9429 -0.1705 1.1660 0.121 Uiso calc R 1 . .
H H12E 0.8147 -0.2015 1.0443 0.121 Uiso calc R 1 . .
H H12F 0.7738 -0.1361 1.1498 0.121 Uiso calc R 1 . .
C C13A 1.5282(3) -0.23943(16) 1.5082(3) 0.0425(6) Uani d . 1 . .
C C13B 0.8785(3) 0.02480(19) 1.0567(3) 0.0483(7) Uani d . 1 . .
C C14A 1.4827(4) -0.2412(2) 1.6705(3) 0.0516(7) Uani d . 1 . .
H H14A 1.3773 -0.2624 1.6720 0.062 Uiso calc R 1 . .
C C14B 0.9587(5) 0.0969(2) 1.1152(4) 0.0651(10) Uani d . 1 . .
H H14B 1.0379 0.0860 1.1995 0.078 Uiso calc R 1 . .

loop_
_atom_site_aniso_label
_atom_site_aniso_U_11
_atom_site_aniso_U_22
_atom_site_aniso_U_33
_atom_site_aniso_U_12
_atom_site_aniso_U_13
_atom_site_aniso_U_23
Cl1A 0.1134(9) 0.0939(8) 0.0740(7) 0.0444(7) 0.0047(6) 0.0100(6)
Cl1B 0.1093(9) 0.0570(6) 0.1045(8) -0.0225(6) 0.0047(7) 0.0035(6)
Cl2A 0.1158(9) 0.0691(6) 0.0740(6) 0.0202(6) 0.0169(6) -0.0282(5)
Cl2B 0.1609(13) 0.1493(13) 0.0748(7) 0.1052(12) -0.0141(7) -0.0412(8)
O1A 0.0640(14) 0.0558(13) 0.0609(13) 0.0228(12) 0.0193(11) 0.0018(11)
O1B 0.0562(13) 0.0768(16) 0.0377(11) -0.0032(12) -0.0020(9) -0.0029(11)
O2A 0.0445(12) 0.0707(16) 0.0778(16) -0.0228(11) 0.0190(11) -0.0222(13)
O2B 0.0332(12) 0.087(2) 0.133(3) 0.0137(13) -0.0012(14) 0.0200(19)
O3 0.0578(16) 0.0485(14) 0.093(2) 0.0005(13) -0.0113(15) 0.0087(13)
N1A 0.0465(13) 0.0319(13) 0.0435(13) 0.0045(10) 0.0100(10) 0.0037(10)
N1B 0.0367(12) 0.0480(13) 0.0360(12) -0.0030(11) 0.0087(10) 0.0039(11)
C2A 0.0474(16) 0.0378(15) 0.0408(14) 0.0031(13) 0.0035(12) -0.0043(12)
C2B 0.0388(14) 0.0439(16) 0.0400(15) 0.0031(12) 0.0026(11) -0.0056(12)
C3A 0.0575(18) 0.0471(16) 0.0348(13) 0.0020(14) 0.0083(12) -0.0023(12)
C3B 0.0504(17) 0.0371(15) 0.0511(16) -0.0102(13) -0.0010(13) -0.0056(12)
C4A 0.0461(16) 0.0472(17) 0.0404(14) -0.0062(13) 0.0108(12) -0.0014(13)
C4B 0.0382(15) 0.0495(18) 0.0588(19) -0.0087(13) 0.0016(13) 0.0007(14)
N5A 0.0328(11) 0.0392(12) 0.0394(11) -0.0022(9) 0.0082(9) -0.0032(9)
N5B 0.0282(11) 0.0521(14) 0.0409(12) 0.0018(10) 0.0047(9) 0.0010(11)
C6A 0.0277(12) 0.0417(14) 0.0367(13) 0.0022(11) 0.0010(10) 0.0018(11)
C6B 0.0334(13) 0.0375(13) 0.0372(13) 0.0031(11) -0.0004(10) 0.0018(11)
C7A 0.0420(15) 0.0402(16) 0.0552(17) 0.0070(12) 0.0057(13) 0.0037(13)
C7B 0.0540(17) 0.0523(17) 0.0390(14) 0.0062(14) 0.0031(12) 0.0047(13)
C8A 0.0372(16) 0.057(2) 0.071(2) 0.0182(14) 0.0091(14) 0.0025(16)
C8B 0.071(2) 0.060(2) 0.0419(16) 0.0053(18) -0.0129(15) -0.0005(15)
C9A 0.0292(15) 0.065(2) 0.0648(19) -0.0016(14) 0.0056(13) 0.0010(17)
C9B 0.0434(17) 0.057(2) 0.066(2) -0.0052(15) -0.0182(15) 0.0001(16)
C10A 0.0376(15) 0.0460(17) 0.0563(17) -0.0072(12) 0.0031(13) -0.0004(13)
C10B 0.0328(13) 0.0472(17) 0.0568(17) -0.0013(12) -0.0033(12) 0.0023(14)
C11A 0.0356(13) 0.0376(14) 0.0326(12) -0.0005(11) 0.0032(10) -0.0005(11)
C11B 0.0342(13) 0.0347(13) 0.0393(13) 0.0007(11) 0.0009(10) 0.0015(11)
C12A 0.104(3) 0.049(2) 0.061(2) -0.0015(19) 0.019(2) 0.0172(17)
C12B 0.083(3) 0.075(3) 0.087(3) -0.036(2) 0.026(2) 0.004(2)
C13A 0.0333(14) 0.0402(15) 0.0551(16) -0.0060(12) 0.0107(12) -0.0084(13)
C13B 0.0353(15) 0.0581(19) 0.0525(17) 0.0096(14) 0.0086(13) 0.0103(15)
C14A 0.0420(15) 0.064(2) 0.0482(16) 0.0011(14) 0.0015(12) -0.0146(15)
C14B 0.073(2) 0.064(2) 0.0539(19) 0.0303(18) -0.0134(17) -0.0112(16)

loop_
_atom_type_symbol
_atom_type_description
_atom_type_scat_dispersion_real
_atom_type_scat_dispersion_imag
_atom_type_scat_source
C C 0.0033 0.0016 'International Tables Vol C Tables 4.2.6.8 and 6.1.1.4'
H H 0.0000 0.0000 'International Tables Vol C Tables 4.2.6.8 and 6.1.1.4'
N N 0.0061 0.0033 'International Tables Vol C Tables 4.2.6.8 and 6.1.1.4'
O O 0.0106 0.0060 'International Tables Vol C Tables 4.2.6.8 and 6.1.1.4'
Cl Cl 0.1484 0.1585 'International Tables Vol C Tables 4.2.6.8 and 6.1.1.4'

loop_
_geom_angle_atom_site_label_1
_geom_angle_atom_site_label_2
_geom_angle_atom_site_label_3
_geom_angle_site_symmetry_1
_geom_angle_site_symmetry_3
_geom_angle
_geom_angle_publ_flag
H1W O3 H2W . . 106(5) ?
C2A N1A C11A . . 125.0(2) ?
C2A N1A H1A . . 117(2) ?
C11A N1A H1A . . 117(2) ?
C2B N1B C11B . . 126.2(3) ?
C2B N1B H1B . . 114(2) ?
C11B N1B H1B . . 119(2) ?
O1A C2A N1A . . 120.5(3) ?
O1A C2A C3A . . 123.0(3) ?
N1A C2A C3A . . 116.4(3) ?
O1B C2B N1B . . 121.9(3) ?
O1B C2B C3B . . 122.0(3) ?
N1B C2B C3B . . 116.1(2) ?
C2A C3A C4A . . 115.1(2) ?
C2A C3A H3A . . 108.5 ?
C4A C3A H3A . . 108.5 ?
C2A C3A H3B . . 108.5 ?
C4A C3A H3B . . 108.5 ?
H3A C3A H3B . . 107.5 ?
C2B C3B C4B . . 113.3(2) ?
C2B C3B H3C . . 108.9 ?
C4B C3B H3C . . 108.9 ?
C2B C3B H3D . . 108.9 ?
C4B C3B H3D . . 108.9 ?
H3C C3B H3D . . 107.7 ?
N5A C4A C12A . . 111.1(3) ?
N5A C4A C3A . . 109.3(2) ?
C12A C4A C3A . . 111.8(3) ?
N5A C4A H4A . . 108.2 ?
C12A C4A H4A . . 108.2 ?
C3A C4A H4A . . 108.2 ?
N5B C4B C12B . . 110.4(3) ?
N5B C4B C3B . . 109.4(2) ?
C12B C4B C3B . . 112.3(3) ?
N5B C4B H4B . . 108.2 ?
C12B C4B H4B . . 108.2 ?
C3B C4B H4B . . 108.2 ?
C13A N5A C6A . . 123.9(2) ?
C13A N5A C4A . . 116.8(2) ?
C6A N5A C4A . . 118.1(2) ?
C13B N5B C6B . . 122.4(3) ?
C13B N5B C4B . . 118.4(2) ?
C6B N5B C4B . . 119.1(2) ?
C7A C6A C11A . . 119.8(2) ?
C7A C6A N5A . . 120.2(3) ?
C11A C6A N5A . . 120.0(2) ?
C7B C6B C11B . . 120.2(2) ?
C7B C6B N5B . . 120.9(3) ?
C11B C6B N5B . . 118.8(2) ?
C8A C7A C6A . . 120.4(3) ?
C8A C7A H7A . . 119.8 ?
C6A C7A H7A . . 119.8 ?
C8B C7B C6B . . 120.2(3) ?
C8B C7B H7B . . 119.9 ?
C6B C7B H7B . . 119.9 ?
C7A C8A C9A . . 119.9(3) ?
C7A C8A H8A . . 120.1 ?
C9A C8A H8A . . 120.1 ?
C7B C8B C9B . . 119.4(3) ?
C7B C8B H8B . . 120.3 ?
C9B C8B H8B . . 120.3 ?
C10A C9A C8A . . 120.9(3) ?
C10A C9A H9A . . 119.6 ?
C8A C9A H9A . . 119.6 ?
C10B C9B C8B . . 120.5(3) ?
C10B C9B H9B . . 119.7 ?
C8B C9B H9B . . 119.7 ?
C9A C10A C11A . . 120.2(3) ?
C9A C10A H10A . . 119.9 ?
C11A C10A H10A . . 119.9 ?
C9B C10B C11B . . 120.4(3) ?
C9B C10B H10B . . 119.8 ?
C11B C10B H10B . . 119.8 ?
C10A C11A C6A . . 118.8(2) ?
C10A C11A N1A . . 120.8(3) ?
C6A C11A N1A . . 120.4(2) ?
C10B C11B C6B . . 119.0(3) ?
C10B C11B N1B . . 120.6(3) ?
C6B C11B N1B . . 120.3(2) ?
C4A C12A H12A . . 109.5 ?
C4A C12A H12B . . 109.5 ?
H12A C12A H12B . . 109.5 ?
C4A C12A H12C . . 109.5 ?
H12A C12A H12C . . 109.5 ?
H12B C12A H12C . . 109.5 ?
C4B C12B H12D . . 109.5 ?
C4B C12B H12E . . 109.5 ?
H12D C12B H12E . . 109.5 ?
C4B C12B H12F . . 109.5 ?
H12D C12B H12F . . 109.5 ?
H12E C12B H12F . . 109.5 ?
O2A C13A N5A . . 123.3(3) ?
O2A C13A C14A . . 119.7(3) ?
N5A C13A C14A . . 116.9(2) ?
O2B C13B N5B . . 122.9(3) ?
O2B C13B C14B . . 120.4(3) ?
N5B C13B C14B . . 116.5(3) ?
C13A C14A Cl2A . . 108.8(2) ?
C13A C14A Cl1A . . 108.0(2) ?
Cl2A C14A Cl1A . . 110.73(17) ?
C13A C14A H14A . . 109.7 ?
Cl2A C14A H14A . . 109.7 ?
Cl1A C14A H14A . . 109.7 ?
C13B C14B Cl2B . . 109.4(3) ?
C13B C14B Cl1B . . 107.7(2) ?
Cl2B C14B Cl1B . . 109.9(2) ?
C13B C14B H14B . . 109.9 ?
Cl2B C14B H14B . . 109.9 ?
Cl1B C14B H14B . . 109.9 ?

loop_
_geom_bond_atom_site_label_1
_geom_bond_atom_site_label_2
_geom_bond_site_symmetry_2
_geom_bond_distance
_geom_bond_publ_flag
Cl1A C14A . 1.759(3) ?
Cl1B C14B . 1.748(4) ?
Cl2A C14A . 1.754(3) ?
Cl2B C14B . 1.748(4) ?
O1A C2A . 1.219(4) ?
O1B C2B . 1.220(3) ?
O2A C13A . 1.221(3) ?
O2B C13B . 1.206(4) ?
O3 H1W . 0.86(6) ?
O3 H2W . 0.80(4) ?
N1A C2A . 1.349(4) ?
N1A C11A . 1.400(4) ?
N1A H1A . 0.87(4) ?
N1B C2B . 1.343(4) ?
N1B C11B . 1.403(3) ?
N1B H1B . 0.81(3) ?
C2A C3A . 1.503(4) ?
C2B C3B . 1.508(4) ?
C3A C4A . 1.516(4) ?
C3A H3A . 0.9700 ?
C3A H3B . 0.9700 ?
C3B C4B . 1.527(5) ?
C3B H3C . 0.9700 ?
C3B H3D . 0.9700 ?
C4A N5A . 1.482(3) ?
C4A C12A . 1.495(5) ?
C4A H4A . 0.9800 ?
C4B N5B . 1.469(4) ?
C4B C12B . 1.515(5) ?
C4B H4B . 0.9800 ?
N5A C13A . 1.338(4) ?
N5A C6A . 1.431(3) ?
N5B C13B . 1.345(4) ?
N5B C6B . 1.432(3) ?
C6A C7A . 1.388(4) ?
C6A C11A . 1.393(4) ?
C6B C7B . 1.385(4) ?
C6B C11B . 1.387(4) ?
C7A C8A . 1.365(4) ?
C7A H7A . 0.9300 ?
C7B C8B . 1.374(5) ?
C7B H7B . 0.9300 ?
C8A C9A . 1.370(5) ?
C8A H8A . 0.9300 ?
C8B C9B . 1.381(5) ?
C8B H8B . 0.9300 ?
C9A C10A . 1.370(4) ?
C9A H9A . 0.9300 ?
C9B C10B . 1.376(5) ?
C9B H9B . 0.9300 ?
C10A C11A . 1.389(4) ?
C10A H10A . 0.9300 ?
C10B C11B . 1.378(4) ?
C10B H10B . 0.9300 ?
C12A H12A . 0.9600 ?
C12A H12B . 0.9600 ?
C12A H12C . 0.9600 ?
C12B H12D . 0.9600 ?
C12B H12E . 0.9600 ?
C12B H12F . 0.9600 ?
C13A C14A . 1.526(4) ?
C13B C14B . 1.540(5) ?
C14A H14A . 0.9800 ?
C14B H14B . 0.9800 ?

loop_
_geom_hbond_atom_site_label_D
_geom_hbond_atom_site_label_H
_geom_hbond_atom_site_label_A
_geom_hbond_site_symmetry_A
_geom_hbond_distance_DH
_geom_hbond_distance_HA
_geom_hbond_distance_DA
_geom_hbond_angle_DHA
C4A H4A O2A 1 0.98 2.34 2.694(4) 100.1
C4B H4B O2B 1 0.98 2.31 2.715(4) 104.0
N1A H1A O3 1 0.87(4) 2.08(4) 2.927(4) 164(3)
O3 H2W O1B 2_747 0.80(4) 2.02(4) 2.815(4) 173(4)
C3A H3A O2B 2_747 0.97 2.60 3.038(4) 107.9
C8A H8A O2A 1_455 0.93 2.51 3.268(4) 138.8
C10B H10B O2B 1_655 0.93 2.39 3.179(4) 142.6

loop_
_geom_torsion_atom_site_label_1
_geom_torsion_atom_site_label_2
_geom_torsion_atom_site_label_3
_geom_torsion_atom_site_label_4
_geom_torsion_site_symmetry_1
_geom_torsion_site_symmetry_2
_geom_torsion_site_symmetry_3
_geom_torsion_site_symmetry_4
_geom_torsion
_geom_torsion_publ_flag
C11A N1A C2A O1A . . . . 173.3(3) ?
C11A N1A C2A C3A . . . . -9.3(4) ?
C11B N1B C2B O1B . . . . 177.0(3) ?
C11B N1B C2B C3B . . . . -5.4(4) ?
O1A C2A C3A C4A . . . . -106.8(3) ?
N1A C2A C3A C4A . . . . 75.9(3) ?
O1B C2B C3B C4B . . . . -107.2(3) ?
N1B C2B C3B C4B . . . . 75.2(3) ?
C2A C3A C4A N5A . . . . -40.6(4) ?
C2A C3A C4A C12A . . . . -164.0(3) ?
C2B C3B C4B N5B . . . . -46.2(3) ?
C2B C3B C4B C12B . . . . -169.2(3) ?
C12A C4A N5A C13A . . . . -90.1(3) ?
C3A C4A N5A C13A . . . . 146.1(3) ?
C12A C4A N5A C6A . . . . 78.1(3) ?
C3A C4A N5A C6A . . . . -45.7(3) ?
C12B C4B N5B C13B . . . . -102.0(3) ?
C3B C4B N5B C13B . . . . 134.0(3) ?
C12B C4B N5B C6B . . . . 83.0(3) ?
C3B C4B N5B C6B . . . . -41.1(3) ?
C13A N5A C6A C7A . . . . 58.9(4) ?
C4A N5A C6A C7A . . . . -108.3(3) ?
C13A N5A C6A C11A . . . . -122.8(3) ?
C4A N5A C6A C11A . . . . 70.0(3) ?
C13B N5B C6B C7B . . . . 75.4(4) ?
C4B N5B C6B C7B . . . . -109.8(3) ?
C13B N5B C6B C11B . . . . -102.1(3) ?
C4B N5B C6B C11B . . . . 72.7(3) ?
C11A C6A C7A C8A . . . . 2.6(4) ?
N5A C6A C7A C8A . . . . -179.0(3) ?
C11B C6B C7B C8B . . . . 4.9(5) ?
N5B C6B C7B C8B . . . . -172.6(3) ?
C6A C7A C8A C9A . . . . -2.3(5) ?
C6B C7B C8B C9B . . . . -1.0(5) ?
C7A C8A C9A C10A . . . . 0.7(5) ?
C7B C8B C9B C10B . . . . -2.6(5) ?
C8A C9A C10A C11A . . . . 0.6(5) ?
C8B C9B C10B C11B . . . . 2.3(5) ?
C9A C10A C11A C6A . . . . -0.2(4) ?
C9A C10A C11A N1A . . . . 177.8(3) ?
C7A C6A C11A C10A . . . . -1.4(4) ?
N5A C6A C11A C10A . . . . -179.7(2) ?
C7A C6A C11A N1A . . . . -179.4(2) ?
N5A C6A C11A N1A . . . . 2.2(4) ?
C2A N1A C11A C10A . . . . 138.6(3) ?
C2A N1A C11A C6A . . . . -43.4(4) ?
C9B C10B C11B C6B . . . . 1.6(4) ?
C9B C10B C11B N1B . . . . 177.9(3) ?
C7B C6B C11B C10B . . . . -5.2(4) ?
N5B C6B C11B C10B . . . . 172.3(3) ?
C7B C6B C11B N1B . . . . 178.5(3) ?
N5B C6B C11B N1B . . . . -3.9(4) ?
C2B N1B C11B C10B . . . . 141.2(3) ?
C2B N1B C11B C6B . . . . -42.6(4) ?
C6A N5A C13A O2A . . . . -164.1(3) ?
C4A N5A C13A O2A . . . . 3.3(4) ?
C6A N5A C13A C14A . . . . 21.3(4) ?
C4A N5A C13A C14A . . . . -171.3(3) ?
C6B N5B C13B O2B . . . . -179.7(3) ?
C4B N5B C13B O2B . . . . 5.4(4) ?
C6B N5B C13B C14B . . . . 4.5(4) ?
C4B N5B C13B C14B . . . . -170.4(3) ?
O2A C13A C14A Cl2A . . . . 53.9(3) ?
N5A C13A C14A Cl2A . . . . -131.2(2) ?
O2A C13A C14A Cl1A . . . . -66.3(3) ?
N5A C13A C14A Cl1A . . . . 108.5(3) ?
O2B C13B C14B Cl2B . . . . 27.4(4) ?
N5B C13B C14B Cl2B . . . . -156.7(2) ?
O2B C13B C14B Cl1B . . . . -92.0(3) ?
N5B C13B C14B Cl1B . . . . 84.0(3) ?

loop_
_cod_related_entry_id
_cod_related_entry_database
_cod_related_entry_code
1 ChemSpider 30655871
